data_4505983
loop_
_publ_author_name
'Yu, Zhi-Quan'
'Pan, Mei'
'Jiang, Ji-Jun'
'Liu, Zhi-Min'
'Su, Cheng-Yong'

_publ_section_title
;
 Anion Modulated Structural Diversification in the Assembly of Cd(II)
 Complexes Based on a Balance-like Dipodal Ligand
;
_journal_issue 5
_journal_name_full 'Crystal Growth &amp; Design'
_journal_page_first 2389
_journal_paper_doi 10.1021/cg300051w
_journal_volume 12
_journal_year 2012
_chemical_formula_sum 'C48 H48 Cd2 N12 O24'
_chemical_formula_weight 1401.78
_chemical_name_systematic
; 
 ? 
;
_space_group_IT_number 2
_symmetry_cell_setting triclinic
_symmetry_space_group_name_Hall '-P 1'
_symmetry_space_group_name_H-M 'P -1'
_atom_sites_solution_hydrogens geom
_atom_sites_solution_primary direct
_atom_sites_solution_secondary difmap
_audit_creation_method SHELXL-97
_cell_angle_alpha 107.940(12)
_cell_angle_beta 103.901(15)
_cell_angle_gamma 93.989(15)
_cell_formula_units_Z 1
_cell_length_a 7.3783(17)
_cell_length_b 13.0129(19)
_cell_length_c 14.9959(18)
_cell_measurement_reflns_used 7600
_cell_measurement_temperature 150(2)
_cell_measurement_theta_max 29.6731
_cell_measurement_theta_min 2.8482
_cell_volume 1313.5(4)
_computing_cell_refinement CrysAlisPro
_computing_data_collection CrysAlisPro
_computing_data_reduction CrysAlisPro
_computing_molecular_graphics 'Bruker SHELXTL'
_computing_publication_material 'Bruker SHELXTL'
_computing_structure_refinement 'SHELXL-97 (Sheldrick, 1997)'
_computing_structure_solution 'SHELXS-97 (Sheldrick, 1990)'
_diffrn_ambient_temperature 150(2)
_diffrn_detector_area_resol_mean 16.0855
_diffrn_measured_fraction_theta_full 0.998
_diffrn_measured_fraction_theta_max 0.998
_diffrn_measurement_device_type 'Xcalibur, Sapphire3, Gemini ultra'
_diffrn_measurement_method '\w scans'
_diffrn_radiation_monochromator graphite
_diffrn_radiation_source 'fine-focus sealed tube'
_diffrn_radiation_type MoK\a
_diffrn_radiation_wavelength 0.71073
_diffrn_reflns_av_R_equivalents 0.0298
_diffrn_reflns_av_sigmaI/netI 0.0461
_diffrn_reflns_limit_h_max 9
_diffrn_reflns_limit_h_min -9
_diffrn_reflns_limit_k_max 16
_diffrn_reflns_limit_k_min -16
_diffrn_reflns_limit_l_max 18
_diffrn_reflns_limit_l_min -18
_diffrn_reflns_number 12968
_diffrn_reflns_theta_full 26.00
_diffrn_reflns_theta_max 26.00
_diffrn_reflns_theta_min 2.88
_exptl_absorpt_coefficient_mu 0.910
_exptl_absorpt_correction_T_max 0.9145
_exptl_absorpt_correction_T_min 0.8389
_exptl_absorpt_correction_type multi-scan
_exptl_absorpt_process_details
;
CrysAlis RED, Oxford Diffraction Ltd.,
Version 1.171.32.5 (release 08-05-2007 CrysAlis171 .NET)
(compiled May  8 2007,13:10:02)
Empirical absorption correction using spherical harmonics,
 implemented in SCALE3 ABSPACK scaling algorithm.
;
_exptl_crystal_colour colorless
_exptl_crystal_density_diffrn 1.772
_exptl_crystal_density_method 'not measured'
_exptl_crystal_description block
_exptl_crystal_F_000 708
_exptl_crystal_size_max 0.20
_exptl_crystal_size_mid 0.10
_exptl_crystal_size_min 0.10
_refine_diff_density_max 1.126
_refine_diff_density_min -0.816
_refine_diff_density_rms 0.098
_refine_ls_extinction_method none
_refine_ls_goodness_of_fit_ref 1.067
_refine_ls_hydrogen_treatment mixed
_refine_ls_matrix_type full
_refine_ls_number_parameters 376
_refine_ls_number_reflns 5144
_refine_ls_number_restraints 3
_refine_ls_restrained_S_all 1.074
_refine_ls_R_factor_all 0.0456
_refine_ls_R_factor_gt 0.0360
_refine_ls_shift/su_max 0.000
_refine_ls_shift/su_mean 0.000
_refine_ls_structure_factor_coef Fsqd
_refine_ls_weighting_details 'calc w=1/[\s^2^(Fo^2^)+(0.0589P)^2^+0.0000P] where P=(Fo^2^+2Fc^2^)/3'
_refine_ls_weighting_scheme calc
_refine_ls_wR_factor_gt 0.0934
_refine_ls_wR_factor_ref 0.0968
_reflns_number_gt 4077
_reflns_number_total 5144
_reflns_threshold_expression >2sigma(I)
_cod_data_source_file cg300051w_si_002.cif
_cod_data_source_block 1
_cod_original_sg_symbol_H-M p-1
_cod_database_code 4505983

loop_
_symmetry_equiv_pos_as_xyz
'x, y, z'
'-x, -y, -z'

loop_
_atom_site_label
_atom_site_type_symbol
_atom_site_fract_x
_atom_site_fract_y
_atom_site_fract_z
_atom_site_U_iso_or_equiv
_atom_site_adp_type
_atom_site_occupancy
_atom_site_symmetry_multiplicity
_atom_site_calc_flag
_atom_site_refinement_flags
Cd1 Cd 0.95631(3) -0.19131(2) 0.206864(17) 0.02163(10) Uani 1 1 d U
N1 N 0.8383(3) -0.35888(12) 0.08611(11) 0.0205(6) Uani 1 1 d G
C1 C 0.7764(3) -0.35965(12) -0.00929(13) 0.0221(7) Uani 1 1 d G
H1A H 0.7730 -0.2926 -0.0221 0.026 Uiso 1 1 calc R
C2 C 0.7195(3) -0.45845(15) -0.08588(10) 0.0173(7) Uani 1 1 d G
C3 C 0.7246(3) -0.55650(12) -0.06707(12) 0.0213(7) Uani 1 1 d G
H3A H 0.6857 -0.6240 -0.1194 0.026 Uiso 1 1 calc R
C4 C 0.7864(3) -0.55574(12) 0.02833(14) 0.0242(8) Uani 1 1 d G
H4A H 0.7899 -0.6228 0.0412 0.029 Uiso 1 1 calc R
C5 C 0.8433(3) -0.45693(16) 0.10493(10) 0.0230(8) Uani 1 1 d G
H5A H 0.8856 -0.4564 0.1701 0.028 Uiso 1 1 calc R
C6 C 0.7487(5) -0.3834(3) -0.2163(2) 0.0201(7) Uani 1 1 d .
C7 C 0.6244(5) -0.3895(3) -0.3146(2) 0.0194(7) Uani 1 1 d .
H7A H 0.6925 -0.4125 -0.3659 0.023 Uiso 1 1 calc R
C8 C 0.4529(4) -0.4754(2) -0.3351(2) 0.0165(7) Uani 1 1 d .
H8A H 0.4401 -0.5367 -0.3972 0.020 Uiso 1 1 calc R
C9 C 0.4928(4) -0.5165(3) -0.2495(2) 0.0184(7) Uani 1 1 d .
C10 C 0.5585(4) -0.2774(3) -0.3093(2) 0.0170(7) Uani 1 1 d .
H10A H 0.6677 -0.2187 -0.2937 0.020 Uiso 1 1 calc R
C11 C 0.4491(5) -0.2502(3) -0.2341(2) 0.0203(7) Uani 1 1 d .
H11A H 0.4833 -0.1846 -0.1795 0.024 Uiso 1 1 calc R
C12 C 0.3033(5) -0.3237(3) -0.2494(2) 0.0191(7) Uani 1 1 d .
H12A H 0.2248 -0.3156 -0.2067 0.023 Uiso 1 1 calc R
C13 C 0.2706(5) -0.4223(3) -0.3407(2) 0.0188(7) Uani 1 1 d .
H13A H 0.1583 -0.4757 -0.3492 0.023 Uiso 1 1 calc R
C14 C 0.0779(5) -0.3230(3) -0.4399(2) 0.0179(7) Uani 1 1 d .
C15 C 0.2482(4) -0.3817(3) -0.4289(2) 0.0185(7) Uani 1 1 d .
H15A H 0.2361 -0.4442 -0.4900 0.022 Uiso 1 1 calc R
C16 C 0.4193(4) -0.2950(3) -0.4098(2) 0.0177(7) Uani 1 1 d .
H16A H 0.4843 -0.3186 -0.4624 0.021 Uiso 1 1 calc R
C17 C 0.3378(5) -0.1920(3) -0.4118(2) 0.0201(7) Uani 1 1 d .
N4 N -0.0516(3) 0.03633(13) -0.33776(11) 0.0176(6) Uani 1 1 d G
C18 C 0.0651(2) -0.04352(15) -0.34466(12) 0.0190(7) Uani 1 1 d G
H18A H 0.1750 -0.0346 -0.2929 0.023 Uiso 1 1 calc R
C19 C 0.0209(3) -0.13645(14) -0.42729(14) 0.0175(7) Uani 1 1 d G
C20 C -0.1399(3) -0.14954(14) -0.50302(12) 0.0215(7) Uani 1 1 d G
H20A H -0.1701 -0.2131 -0.5595 0.026 Uiso 1 1 calc R
C21 C -0.2566(2) -0.06970(17) -0.49612(13) 0.0225(8) Uani 1 1 d G
H21A H -0.3665 -0.0786 -0.5479 0.027 Uiso 1 1 calc R
C22 C -0.2124(3) 0.02324(14) -0.41350(14) 0.0229(8) Uani 1 1 d G
H22A H -0.2921 0.0778 -0.4088 0.027 Uiso 1 1 calc R
C23 C 0.9154(7) 0.0673(4) 0.1159(4) 0.0545(13) Uani 1 1 d .
H23A H 0.9309 0.1091 0.0732 0.082 Uiso 1 1 calc R
H23B H 1.0386 0.0511 0.1457 0.082 Uiso 1 1 calc R
H23C H 0.8630 0.1102 0.1671 0.082 Uiso 1 1 calc R
C24 C 0.7843(6) -0.0372(4) 0.0574(3) 0.0411(10) Uani 1 1 d .
H24A H 0.6608 -0.0205 0.0264 0.049 Uiso 1 1 calc R
H24B H 0.8365 -0.0796 0.0050 0.049 Uiso 1 1 calc R
N2 N 0.6566(4) -0.4543(2) -0.18116(19) 0.0183(6) Uani 1 1 d .
N3 N 0.1413(4) -0.2155(2) -0.42865(19) 0.0168(6) Uani 1 1 d .
N5 N 1.1795(4) -0.3094(2) 0.3214(2) 0.0249(7) Uani 1 1 d .
N6 N 1.2875(4) -0.1435(3) 0.1170(2) 0.0319(8) Uani 1 1 d .
O1 O 0.9012(3) -0.3271(2) -0.17215(17) 0.0286(6) Uani 1 1 d .
O2 O 0.3965(3) -0.58744(19) -0.23780(17) 0.0243(5) Uani 1 1 d .
O3 O 0.4207(3) -0.1040(2) -0.39946(19) 0.0284(6) Uani 1 1 d .
O4 O -0.0847(3) -0.36039(19) -0.45354(17) 0.0244(5) Uani 1 1 d .
O5 O 1.0149(4) -0.2963(2) 0.32560(18) 0.0323(6) Uani 1 1 d U
O6 O 1.2463(4) -0.2660(2) 0.26875(19) 0.0356(6) Uani 1 1 d U
O7 O 1.2681(4) -0.3625(3) 0.3650(2) 0.0468(8) Uani 1 1 d .
O8 O 1.1136(4) -0.1785(2) 0.0906(2) 0.0379(7) Uani 1 1 d .
O9 O 1.3778(4) -0.1690(3) 0.0531(2) 0.0471(8) Uani 1 1 d .
O10 O 1.3665(4) -0.0852(3) 0.2000(2) 0.0452(8) Uani 1 1 d .
O11 O 0.7566(4) -0.1014(2) 0.11565(19) 0.0284(6) Uani 1 1 d .
O12 O 0.6749(4) -0.1943(3) 0.2576(2) 0.0279(6) Uani 1 1 d .
H11B H 0.643(6) -0.125(3) 0.105(3) 0.032(12) Uiso 1 1 d .
H12B H 0.631(6) -0.252(4) 0.256(3) 0.029(12) Uiso 1 1 d .
H12C H 0.589(7) -0.170(4) 0.239(3) 0.044(16) Uiso 1 1 d .

loop_
_atom_site_aniso_label
_atom_site_aniso_U_11
_atom_site_aniso_U_22
_atom_site_aniso_U_33
_atom_site_aniso_U_23
_atom_site_aniso_U_13
_atom_site_aniso_U_12
Cd1 0.02673(16) 0.01835(15) 0.01826(14) 0.00357(10) 0.00560(10) 0.00760(10)
N1 0.0235(15) 0.0218(16) 0.0160(14) 0.0053(12) 0.0052(12) 0.0083(12)
C1 0.0261(18) 0.0206(18) 0.0199(17) 0.0072(15) 0.0060(14) 0.0057(15)
C2 0.0196(17) 0.0155(16) 0.0179(16) 0.0052(13) 0.0075(13) 0.0047(13)
C3 0.0207(17) 0.0218(18) 0.0198(17) 0.0040(14) 0.0055(14) 0.0072(14)
C4 0.0297(19) 0.0245(19) 0.0232(18) 0.0130(15) 0.0087(15) 0.0062(15)
C5 0.0257(18) 0.0236(19) 0.0203(18) 0.0069(15) 0.0068(15) 0.0070(15)
C6 0.0201(18) 0.0209(18) 0.0224(18) 0.0079(15) 0.0093(14) 0.0076(15)
C7 0.0230(18) 0.0210(18) 0.0159(16) 0.0071(14) 0.0063(14) 0.0060(14)
C8 0.0210(17) 0.0092(15) 0.0162(16) 0.0006(13) 0.0041(13) 0.0040(13)
C9 0.0173(16) 0.0161(17) 0.0191(17) 0.0019(14) 0.0044(13) 0.0069(14)
C10 0.0159(16) 0.0144(16) 0.0192(16) 0.0049(14) 0.0033(13) 0.0013(13)
C11 0.0267(19) 0.0161(17) 0.0156(16) 0.0028(14) 0.0034(14) 0.0067(15)
C12 0.0235(18) 0.0205(18) 0.0177(16) 0.0082(14) 0.0098(14) 0.0092(14)
C13 0.0175(16) 0.0181(17) 0.0200(17) 0.0070(14) 0.0033(13) 0.0017(13)
C14 0.0223(18) 0.0154(17) 0.0128(15) 0.0025(13) 0.0018(13) 0.0033(14)
C15 0.0206(17) 0.0162(17) 0.0168(16) 0.0029(14) 0.0046(13) 0.0050(13)
C16 0.0204(17) 0.0176(17) 0.0167(16) 0.0068(14) 0.0061(13) 0.0054(14)
C17 0.0212(17) 0.024(2) 0.0141(16) 0.0050(14) 0.0037(14) 0.0050(15)
N4 0.0196(14) 0.0145(14) 0.0186(14) 0.0041(12) 0.0064(11) 0.0046(11)
C18 0.0231(18) 0.0144(16) 0.0213(17) 0.0058(14) 0.0093(14) 0.0046(13)
C19 0.0171(17) 0.0191(17) 0.0180(16) 0.0081(14) 0.0057(13) 0.0016(13)
C20 0.0215(17) 0.0214(18) 0.0190(17) 0.0034(15) 0.0055(14) 0.0020(14)
C21 0.0178(17) 0.0229(19) 0.0254(18) 0.0079(15) 0.0035(14) 0.0027(14)
C22 0.0224(18) 0.0179(18) 0.0286(19) 0.0082(15) 0.0068(15) 0.0031(14)
C23 0.079(4) 0.035(3) 0.055(3) 0.017(2) 0.031(3) -0.007(2)
C24 0.041(2) 0.052(3) 0.041(2) 0.031(2) 0.010(2) 0.009(2)
N2 0.0213(14) 0.0158(14) 0.0182(14) 0.0061(12) 0.0059(12) 0.0025(11)
N3 0.0176(14) 0.0155(14) 0.0170(14) 0.0057(11) 0.0030(11) 0.0047(11)
N5 0.0321(17) 0.0234(16) 0.0154(14) 0.0002(13) 0.0059(13) 0.0114(14)
N6 0.0253(18) 0.0268(18) 0.039(2) 0.0078(16) 0.0051(15) 0.0049(14)
O1 0.0229(14) 0.0351(15) 0.0271(14) 0.0137(12) 0.0031(11) -0.0018(11)
O2 0.0245(13) 0.0179(13) 0.0298(13) 0.0082(11) 0.0072(11) -0.0014(10)
O3 0.0241(13) 0.0226(14) 0.0430(16) 0.0174(12) 0.0098(12) 0.0014(11)
O4 0.0188(13) 0.0202(13) 0.0302(14) 0.0084(11) 0.0004(10) -0.0001(10)
O5 0.0333(15) 0.0362(16) 0.0279(14) 0.0089(11) 0.0102(11) 0.0119(12)
O6 0.0389(15) 0.0395(16) 0.0351(15) 0.0151(13) 0.0168(12) 0.0149(12)
O7 0.063(2) 0.059(2) 0.0285(15) 0.0205(15) 0.0131(14) 0.0457(17)
O8 0.0284(15) 0.0483(18) 0.0400(16) 0.0186(14) 0.0101(13) 0.0054(13)
O9 0.0337(16) 0.068(2) 0.0377(17) 0.0092(16) 0.0170(14) 0.0074(15)
O10 0.0396(17) 0.0490(19) 0.0349(17) -0.0023(15) 0.0093(14) 0.0091(14)
O11 0.0263(15) 0.0298(15) 0.0320(15) 0.0180(12) 0.0040(12) 0.0022(12)
O12 0.0299(16) 0.0230(16) 0.0344(16) 0.0141(13) 0.0094(13) 0.0048(13)

loop_
_atom_type_symbol
_atom_type_description
_atom_type_scat_dispersion_real
_atom_type_scat_dispersion_imag
_atom_type_scat_source
C C 0.0033 0.0016 'International Tables Vol C Tables 4.2.6.8 and 6.1.1.4'
H H 0.0000 0.0000 'International Tables Vol C Tables 4.2.6.8 and 6.1.1.4'
N N 0.0061 0.0033 'International Tables Vol C Tables 4.2.6.8 and 6.1.1.4'
O O 0.0106 0.0060 'International Tables Vol C Tables 4.2.6.8 and 6.1.1.4'
Cd Cd -0.8075 1.2024 'International Tables Vol C Tables 4.2.6.8 and 6.1.1.4'

loop_
_geom_angle_atom_site_label_1
_geom_angle_atom_site_label_2
_geom_angle_atom_site_label_3
_geom_angle
_geom_angle_site_symmetry_1
_geom_angle_site_symmetry_3
N4 Cd1 N1 172.08(7) 2_655 .
N4 Cd1 O8 108.76(9) 2_655 .
N1 Cd1 O8 79.08(9) . .
N4 Cd1 O12 83.06(9) 2_655 .
N1 Cd1 O12 90.59(9) . .
O8 Cd1 O12 150.20(10) . .
N4 Cd1 O11 91.53(8) 2_655 .
N1 Cd1 O11 91.43(8) . .
O8 Cd1 O11 77.03(9) . .
O12 Cd1 O11 75.35(10) . .
N4 Cd1 O6 90.43(8) 2_655 .
N1 Cd1 O6 89.52(8) . .
O8 Cd1 O6 81.98(9) . .
O12 Cd1 O6 126.22(10) . .
O11 Cd1 O6 158.41(9) . .
N4 Cd1 O5 87.35(8) 2_655 .
N1 Cd1 O5 86.52(8) . .
O8 Cd1 O5 130.38(9) . .
O12 Cd1 O5 75.92(10) . .
O11 Cd1 O5 151.18(9) . .
O6 Cd1 O5 50.41(8) . .
C1 N1 C5 120.0 . .
C1 N1 Cd1 117.35(9) . .
C5 N1 Cd1 122.39(9) . .
N1 C1 C2 120.0 . .
N1 C1 H1A 120.0 . .
C2 C1 H1A 120.0 . .
C1 C2 C3 120.0 . .
C1 C2 N2 117.57(16) . .
C3 C2 N2 122.43(16) . .
C4 C3 C2 120.0 . .
C4 C3 H3A 120.0 . .
C2 C3 H3A 120.0 . .
C3 C4 C5 120.0 . .
C3 C4 H4A 120.0 . .
C5 C4 H4A 120.0 . .
C4 C5 N1 120.0 . .
C4 C5 H5A 120.0 . .
N1 C5 H5A 120.0 . .
O1 C6 N2 123.9(3) . .
O1 C6 C7 127.6(3) . .
N2 C6 C7 108.5(3) . .
C6 C7 C8 104.8(3) . .
C6 C7 C10 110.2(3) . .
C8 C7 C10 109.6(3) . .
C6 C7 H7A 110.7 . .
C8 C7 H7A 110.7 . .
C10 C7 H7A 110.7 . .
C9 C8 C7 105.3(3) . .
C9 C8 C13 110.0(3) . .
C7 C8 C13 110.2(3) . .
C9 C8 H8A 110.4 . .
C7 C8 H8A 110.4 . .
C13 C8 H8A 110.4 . .
O2 C9 N2 124.0(3) . .
O2 C9 C8 127.2(3) . .
N2 C9 C8 108.7(3) . .
C11 C10 C16 107.7(3) . .
C11 C10 C7 107.9(3) . .
C16 C10 C7 106.2(2) . .
C11 C10 H10A 111.6 . .
C16 C10 H10A 111.6 . .
C7 C10 H10A 111.6 . .
C12 C11 C10 115.3(3) . .
C12 C11 H11A 122.3 . .
C10 C11 H11A 122.3 . .
C11 C12 C13 114.6(3) . .
C11 C12 H12A 122.7 . .
C13 C12 H12A 122.7 . .
C12 C13 C15 108.3(3) . .
C12 C13 C8 108.5(3) . .
C15 C13 C8 105.0(3) . .
C12 C13 H13A 111.6 . .
C15 C13 H13A 111.6 . .
C8 C13 H13A 111.6 . .
O4 C14 N3 124.9(3) . .
O4 C14 C15 127.1(3) . .
N3 C14 C15 108.0(3) . .
C14 C15 C16 105.2(3) . .
C14 C15 C13 110.3(3) . .
C16 C15 C13 109.6(3) . .
C14 C15 H15A 110.5 . .
C16 C15 H15A 110.5 . .
C13 C15 H15A 110.5 . .
C17 C16 C15 105.4(3) . .
C17 C16 C10 111.0(3) . .
C15 C16 C10 110.0(3) . .
C17 C16 H16A 110.1 . .
C15 C16 H16A 110.1 . .
C10 C16 H16A 110.1 . .
O3 C17 N3 124.2(3) . .
O3 C17 C16 128.1(3) . .
N3 C17 C16 107.7(3) . .
C18 N4 C22 120.0 . .
C18 N4 Cd1 117.66(9) . 2_655
C22 N4 Cd1 122.13(9) . 2_655
C19 C18 N4 120.0 . .
C19 C18 H18A 120.0 . .
N4 C18 H18A 120.0 . .
C18 C19 C20 120.0 . .
C18 C19 N3 117.25(16) . .
C20 C19 N3 122.72(16) . .
C21 C20 C19 120.0 . .
C21 C20 H20A 120.0 . .
C19 C20 H20A 120.0 . .
C20 C21 C22 120.0 . .
C20 C21 H21A 120.0 . .
C22 C21 H21A 120.0 . .
C21 C22 N4 120.0 . .
C21 C22 H22A 120.0 . .
N4 C22 H22A 120.0 . .
C24 C23 H23A 109.5 . .
C24 C23 H23B 109.5 . .
H23A C23 H23B 109.5 . .
C24 C23 H23C 109.5 . .
H23A C23 H23C 109.5 . .
H23B C23 H23C 109.5 . .
O11 C24 C23 112.0(3) . .
O11 C24 H24A 109.2 . .
C23 C24 H24A 109.2 . .
O11 C24 H24B 109.2 . .
C23 C24 H24B 109.2 . .
H24A C24 H24B 107.9 . .
C9 N2 C6 112.2(3) . .
C9 N2 C2 123.9(3) . .
C6 N2 C2 123.8(3) . .
C14 N3 C17 113.7(3) . .
C14 N3 C19 122.6(2) . .
C17 N3 C19 123.5(3) . .
O7 N5 O5 120.8(3) . .
O7 N5 O6 122.3(3) . .
O5 N5 O6 116.9(3) . .
O10 N6 O8 121.5(3) . .
O10 N6 O9 120.9(3) . .
O8 N6 O9 117.6(3) . .
N5 O5 Cd1 95.8(2) . .
N5 O6 Cd1 96.85(19) . .
N6 O8 Cd1 119.9(2) . .
C24 O11 Cd1 134.4(2) . .
C24 O11 H11B 112(3) . .
Cd1 O11 H11B 112(3) . .
Cd1 O12 H12B 116(3) . .
Cd1 O12 H12C 125(4) . .
H12B O12 H12C 104(4) . .

loop_
_geom_bond_atom_site_label_1
_geom_bond_atom_site_label_2
_geom_bond_distance
_geom_bond_site_symmetry_2
Cd1 N4 2.2618(14) 2_655
Cd1 N1 2.3104(15) .
Cd1 O8 2.354(3) .
Cd1 O12 2.379(3) .
Cd1 O11 2.381(3) .
Cd1 O6 2.505(3) .
Cd1 O5 2.536(3) .
N1 C1 1.3900 .
N1 C5 1.3900 .
C1 C2 1.3900 .
C1 H1A 0.9500 .
C2 C3 1.3900 .
C2 N2 1.411(3) .
C3 C4 1.3900 .
C3 H3A 0.9500 .
C4 C5 1.3900 .
C4 H4A 0.9500 .
C5 H5A 0.9500 .
C6 O1 1.212(4) .
C6 N2 1.405(4) .
C6 C7 1.514(4) .
C7 C8 1.533(5) .
C7 C10 1.554(4) .
C7 H7A 1.0000 .
C8 C9 1.511(5) .
C8 C13 1.551(4) .
C8 H8A 1.0000 .
C9 O2 1.207(4) .
C9 N2 1.387(4) .
C10 C11 1.511(5) .
C10 C16 1.545(4) .
C10 H10A 1.0000 .
C11 C12 1.314(5) .
C11 H11A 0.9500 .
C12 C13 1.515(4) .
C12 H12A 0.9500 .
C13 C15 1.548(5) .
C13 H13A 1.0000 .
C14 O4 1.207(4) .
C14 N3 1.390(4) .
C14 C15 1.517(4) .
C15 C16 1.542(5) .
C15 H15A 1.0000 .
C16 C17 1.512(4) .
C16 H16A 1.0000 .
C17 O3 1.199(4) .
C17 N3 1.405(4) .
N4 C18 1.3900 .
N4 C22 1.3900 .
N4 Cd1 2.2618(14) 2_655
C18 C19 1.3900 .
C18 H18A 0.9500 .
C19 C20 1.3900 .
C19 N3 1.403(3) .
C20 C21 1.3900 .
C20 H20A 0.9500 .
C21 C22 1.3900 .
C21 H21A 0.9500 .
C22 H22A 0.9500 .
C23 C24 1.492(6) .
C23 H23A 0.9800 .
C23 H23B 0.9800 .
C23 H23C 0.9800 .
C24 O11 1.419(5) .
C24 H24A 0.9900 .
C24 H24B 0.9900 .
N5 O7 1.212(4) .
N5 O5 1.252(4) .
N5 O6 1.268(4) .
N6 O10 1.213(4) .
N6 O8 1.255(4) .
N6 O9 1.271(4) .
O11 H11B 0.83(4) .
O12 H12B 0.78(4) .
O12 H12C 0.76(5) .

loop_
_geom_torsion_atom_site_label_1
_geom_torsion_atom_site_label_2
_geom_torsion_atom_site_label_3
_geom_torsion_atom_site_label_4
_geom_torsion
_geom_torsion_site_symmetry_1
N4 Cd1 N1 C1 141.8(4) 2_655
O8 Cd1 N1 C1 -46.60(11) .
O12 Cd1 N1 C1 105.27(12) .
O11 Cd1 N1 C1 29.91(12) .
O6 Cd1 N1 C1 -128.52(12) .
O5 Cd1 N1 C1 -178.87(11) .
N4 Cd1 N1 C5 -44.0(5) 2_655
O8 Cd1 N1 C5 127.60(13) .
O12 Cd1 N1 C5 -80.54(13) .
O11 Cd1 N1 C5 -155.90(12) .
O6 Cd1 N1 C5 45.68(12) .
O5 Cd1 N1 C5 -4.68(12) .
C5 N1 C1 C2 0.0 .
Cd1 N1 C1 C2 174.34(13) .
N1 C1 C2 C3 0.0 .
N1 C1 C2 N2 179.5(2) .
C1 C2 C3 C4 0.0 .
N2 C2 C3 C4 -179.5(2) .
C2 C3 C4 C5 0.0 .
C3 C4 C5 N1 0.0 .
C1 N1 C5 C4 0.0 .
Cd1 N1 C5 C4 -174.05(13) .
O1 C6 C7 C8 178.7(3) .
N2 C6 C7 C8 -2.3(3) .
O1 C6 C7 C10 -63.5(4) .
N2 C6 C7 C10 115.5(3) .
C6 C7 C8 C9 -2.1(3) .
C10 C7 C8 C9 -120.4(3) .
C6 C7 C8 C13 116.4(3) .
C10 C7 C8 C13 -1.8(4) .
C7 C8 C9 O2 -177.5(3) .
C13 C8 C9 O2 63.8(4) .
C7 C8 C9 N2 6.0(3) .
C13 C8 C9 N2 -112.8(3) .
C6 C7 C10 C11 -59.8(3) .
C8 C7 C10 C11 55.0(3) .
C6 C7 C10 C16 -175.0(3) .
C8 C7 C10 C16 -60.2(3) .
C16 C10 C11 C12 57.4(4) .
C7 C10 C11 C12 -56.8(4) .
C10 C11 C12 C13 -0.4(4) .
C11 C12 C13 C15 -56.7(4) .
C11 C12 C13 C8 56.7(4) .
C9 C8 C13 C12 63.1(3) .
C7 C8 C13 C12 -52.5(3) .
C9 C8 C13 C15 178.7(2) .
C7 C8 C13 C15 63.1(3) .
O4 C14 C15 C16 -178.3(3) .
N3 C14 C15 C16 0.1(3) .
O4 C14 C15 C13 -60.2(4) .
N3 C14 C15 C13 118.2(3) .
C12 C13 C15 C14 -61.8(3) .
C8 C13 C15 C14 -177.5(2) .
C12 C13 C15 C16 53.7(3) .
C8 C13 C15 C16 -62.1(3) .
C14 C15 C16 C17 -0.6(3) .
C13 C15 C16 C17 -119.2(3) .
C14 C15 C16 C10 119.1(3) .
C13 C15 C16 C10 0.5(4) .
C11 C10 C16 C17 61.9(3) .
C7 C10 C16 C17 177.3(3) .
C11 C10 C16 C15 -54.3(3) .
C7 C10 C16 C15 61.1(3) .
C15 C16 C17 O3 179.2(3) .
C10 C16 C17 O3 60.2(5) .
C15 C16 C17 N3 0.9(3) .
C10 C16 C17 N3 -118.2(3) .
C22 N4 C18 C19 0.0 .
Cd1 N4 C18 C19 -174.89(13) 2_655
N4 C18 C19 C20 0.0 .
N4 C18 C19 N3 -178.2(2) .
C18 C19 C20 C21 0.0 .
N3 C19 C20 C21 178.1(2) .
C19 C20 C21 C22 0.0 .
C20 C21 C22 N4 0.0 .
C18 N4 C22 C21 0.0 .
Cd1 N4 C22 C21 174.65(14) 2_655
O2 C9 N2 C6 175.5(3) .
C8 C9 N2 C6 -7.9(3) .
O2 C9 N2 C2 -7.0(5) .
C8 C9 N2 C2 169.6(2) .
O1 C6 N2 C9 -174.5(3) .
C7 C6 N2 C9 6.4(4) .
O1 C6 N2 C2 8.0(5) .
C7 C6 N2 C2 -171.1(2) .
C1 C2 N2 C9 -132.9(2) .
C3 C2 N2 C9 46.6(3) .
C1 C2 N2 C6 44.3(3) .
C3 C2 N2 C6 -136.2(2) .
O4 C14 N3 C17 178.9(3) .
C15 C14 N3 C17 0.5(4) .
O4 C14 N3 C19 3.3(5) .
C15 C14 N3 C19 -175.1(2) .
O3 C17 N3 C14 -179.4(3) .
C16 C17 N3 C14 -0.9(4) .
O3 C17 N3 C19 -3.8(5) .
C16 C17 N3 C19 174.7(2) .
C18 C19 N3 C14 121.5(3) .
C20 C19 N3 C14 -56.7(3) .
C18 C19 N3 C17 -53.7(3) .
C20 C19 N3 C17 128.1(3) .
O7 N5 O5 Cd1 -176.4(3) .
O6 N5 O5 Cd1 2.6(3) .
N4 Cd1 O5 N5 -94.26(18) 2_655
N1 Cd1 O5 N5 90.76(19) .
O8 Cd1 O5 N5 18.3(2) .
O12 Cd1 O5 N5 -177.8(2) .
O11 Cd1 O5 N5 177.40(18) .
O6 Cd1 O5 N5 -1.50(17) .
O7 N5 O6 Cd1 176.4(3) .
O5 N5 O6 Cd1 -2.6(3) .
N4 Cd1 O6 N5 87.68(19) 2_655
N1 Cd1 O6 N5 -84.39(19) .
O8 Cd1 O6 N5 -163.4(2) .
O12 Cd1 O6 N5 6.0(2) .
O11 Cd1 O6 N5 -177.1(2) .
O5 Cd1 O6 N5 1.48(17) .
O10 N6 O8 Cd1 -23.5(5) .
O9 N6 O8 Cd1 158.3(3) .
N4 Cd1 O8 N6 44.6(3) 2_655
N1 Cd1 O8 N6 -134.1(3) .
O12 Cd1 O8 N6 154.3(2) .
O11 Cd1 O8 N6 131.8(3) .
O6 Cd1 O8 N6 -43.1(3) .
O5 Cd1 O8 N6 -58.3(3) .
C23 C24 O11 Cd1 -64.3(5) .
N4 Cd1 O11 C24 85.1(3) 2_655
N1 Cd1 O11 C24 -102.2(3) .
O8 Cd1 O11 C24 -23.8(3) .
O12 Cd1 O11 C24 167.6(4) .
O6 Cd1 O11 C24 -9.9(5) .
O5 Cd1 O11 C24 172.4(3) .
